data_7707761
loop_
_publ_author_name
'Chan, Tek Long'
'Lu, Zhenpin'
'Xie, Zuowei'

_publ_section_title
;
 Synthesis and structure of metallacarboranes bearing carborane-fused
 cyclopentenyl and dicarbollyl-fused cyclopentene ligands.
;
_journal_issue 30
_journal_name_full 'Dalton transactions (Cambridge, England : 2003)'
_journal_page_first 10615
_journal_page_last 10620
_journal_paper_doi 10.1039/d1dt01592c
_journal_volume 50
_journal_year 2021
_chemical_formula_sum 'C9 H26 B9 N'
_chemical_formula_weight 245.60
_space_group_IT_number 61
_space_group_name_Hall '-P 2ac 2ab'
_space_group_name_H-M_alt 'P b c a'
_symmetry_cell_setting orthorhombic
_symmetry_space_group_name_H-M 'P b c a'
_atom_sites_solution_hydrogens geom
_atom_sites_solution_primary direct
_atom_sites_solution_secondary difmap
_audit_creation_method SHELXL-97
_audit_update_record
;
2021-04-14 deposited with the CCDC.	2021-06-29 downloaded from the CCDC.
;
_cell_angle_alpha 90.00
_cell_angle_beta 90.00
_cell_angle_gamma 90.00
_cell_formula_units_Z 8
_cell_length_a 14.5623(13)
_cell_length_b 14.7789(13)
_cell_length_c 14.8750(13)
_cell_measurement_reflns_used 537
_cell_measurement_temperature 296(2)
_cell_measurement_theta_max 15
_cell_measurement_theta_min 15
_cell_volume 3201.3(5)
_computing_cell_refinement 'BRUKER KAPPA APEXII DUO DIFFRACTOMETER'
_computing_data_collection 'BRUKER KAPPA APEXII DUO DIFFRACTOMETER'
_computing_data_reduction 'BRUKER KAPPA APEXII DUO DIFFRACTOMETER'
_computing_molecular_graphics 'SIEMENS SHELXTL'
_computing_publication_material 'SIEMENS SHELXTL'
_computing_structure_refinement 'SHELXL-97 (Sheldrick, 2008)'
_computing_structure_solution 'SHELXS-97 (Sheldrick, 2008)'
_diffrn_ambient_temperature 296(2)
_diffrn_measured_fraction_theta_full 1.000
_diffrn_measured_fraction_theta_max 1.000
_diffrn_measurement_device_type 'BRUKER KAPPA APEXII DUO DIFFRACTOMETER'
_diffrn_measurement_method 'PHI & OMEGA SCAN'
_diffrn_radiation_monochromator graphite
_diffrn_radiation_source 'fine-focus sealed tube'
_diffrn_radiation_type MoK\a
_diffrn_radiation_wavelength 0.71073
_diffrn_reflns_av_R_equivalents 0.1052
_diffrn_reflns_av_sigmaI/netI 0.0606
_diffrn_reflns_limit_h_max 12
_diffrn_reflns_limit_h_min -17
_diffrn_reflns_limit_k_max 17
_diffrn_reflns_limit_k_min -17
_diffrn_reflns_limit_l_max 15
_diffrn_reflns_limit_l_min -17
_diffrn_reflns_number 21396
_diffrn_reflns_theta_full 25.25
_diffrn_reflns_theta_max 25.25
_diffrn_reflns_theta_min 2.39
_exptl_absorpt_coefficient_mu 0.050
_exptl_absorpt_correction_T_max 0.6704
_exptl_absorpt_correction_T_min 0.5858
_exptl_absorpt_correction_type multi-scan
_exptl_crystal_colour colourless
_exptl_crystal_density_diffrn 1.019
_exptl_crystal_density_method 'not measured'
_exptl_crystal_description block
_exptl_crystal_F_000 1056
_exptl_crystal_size_max 0.50
_exptl_crystal_size_mid 0.40
_exptl_crystal_size_min 0.30
_refine_diff_density_max 0.401
_refine_diff_density_min -0.391
_refine_diff_density_rms 0.053
_refine_ls_extinction_method none
_refine_ls_goodness_of_fit_ref 1.026
_refine_ls_hydrogen_treatment riding
_refine_ls_matrix_type full
_refine_ls_number_parameters 176
_refine_ls_number_reflns 2892
_refine_ls_number_restraints 0
_refine_ls_restrained_S_all 1.026
_refine_ls_R_factor_all 0.0959
_refine_ls_R_factor_gt 0.0698
_refine_ls_shift/su_max 0.000
_refine_ls_shift/su_mean 0.000
_refine_ls_structure_factor_coef Fsqd
_refine_ls_weighting_details 'calc w=1/[\s^2^(Fo^2^)+(0.1302P)^2^+1.7812P] where P=(Fo^2^+2Fc^2^)/3'
_refine_ls_weighting_scheme calc
_refine_ls_wR_factor_gt 0.2002
_refine_ls_wR_factor_ref 0.2345
_reflns_number_gt 2085
_reflns_number_total 2892
_reflns_threshold_expression >2sigma(I)
_cod_data_source_file d1dt01592c2.cif
_cod_data_source_block 3
_cod_depositor_comments
;
The following automatic conversions were performed:

data item '_symmetry_cell_setting' value 'Orthorhombic' was changed
to 'orthorhombic' in accordance with the
/home/data/users/saulius/crontab/automatic-downloads/rss-feeds/RSC/lib/dictionaries/cif_core.dic
dictionary named 'cif_core.dic' version 2.4.2 last updated on
2011-04-26.

Automatic conversion script
Id: cif_fix_values 7556 2019-12-06 15:28:31Z antanas 

 Adding full bibliography for 7707759--7707764.cif.
;
_cod_original_sg_symbol_H-M Pbca
_cod_database_code 7707761

loop_
_symmetry_equiv_pos_as_xyz
'x, y, z'
'-x+1/2, -y, z+1/2'
'-x, y+1/2, -z+1/2'
'x+1/2, -y+1/2, -z'
'-x, -y, -z'
'x-1/2, y, -z-1/2'
'x, -y-1/2, z-1/2'
'-x-1/2, y-1/2, z'

loop_
_atom_site_label
_atom_site_type_symbol
_atom_site_fract_x
_atom_site_fract_y
_atom_site_fract_z
_atom_site_U_iso_or_equiv
_atom_site_adp_type
_atom_site_occupancy
_atom_site_symmetry_multiplicity
_atom_site_calc_flag
_atom_site_refinement_flags
_atom_site_disorder_assembly
_atom_site_disorder_group
N1 N 0.46276(15) 0.06526(14) 0.71042(15) 0.0491(6) Uani 1 1 d . . .
H1A H 0.4353 0.0227 0.7456 0.059 Uiso 1 1 calc R . .
C1 C 0.17113(16) 0.21300(15) 0.45473(15) 0.0380(6) Uani 1 1 d . . .
C2 C 0.09724(15) 0.15323(15) 0.40756(15) 0.0353(6) Uani 1 1 d . . .
C11 C 0.1200(2) 0.27178(19) 0.52344(17) 0.0522(7) Uani 1 1 d . . .
H11A H 0.1419 0.2603 0.5840 0.063 Uiso 1 1 calc R . .
H11B H 0.1273 0.3356 0.5100 0.063 Uiso 1 1 calc R . .
C12 C 0.0219(2) 0.24270(19) 0.51275(18) 0.0529(7) Uani 1 1 d . . .
H12A H -0.0257 0.2675 0.5462 0.063 Uiso 1 1 calc R . .
C13 C 0.00883(17) 0.17839(17) 0.45127(17) 0.0428(6) Uani 1 1 d . . .
C14 C -0.07892(18) 0.13391(19) 0.4249(2) 0.0547(7) Uani 1 1 d . . .
H14A H -0.1283 0.1583 0.4602 0.082 Uiso 1 1 calc R . .
H14B H -0.0744 0.0700 0.4353 0.082 Uiso 1 1 calc R . .
H14C H -0.0906 0.1448 0.3624 0.082 Uiso 1 1 calc R . .
C15 C 0.5584(3) 0.0728(3) 0.7412(3) 0.0964(13) Uani 1 1 d . . .
H15A H 0.5891 0.0160 0.7326 0.145 Uiso 1 1 calc R . .
H15B H 0.5593 0.0885 0.8038 0.145 Uiso 1 1 calc R . .
H15C H 0.5892 0.1189 0.7072 0.145 Uiso 1 1 calc R . .
C16 C 0.4091(3) 0.1487(2) 0.7201(3) 0.0971(15) Uani 1 1 d . . .
H16A H 0.4124 0.1693 0.7812 0.146 Uiso 1 1 calc R . .
H16B H 0.3462 0.1370 0.7046 0.146 Uiso 1 1 calc R . .
H16C H 0.4335 0.1943 0.6809 0.146 Uiso 1 1 calc R . .
C17 C 0.4587(3) 0.0312(3) 0.6163(2) 0.0824(11) Uani 1 1 d . . .
H17A H 0.4952 -0.0226 0.6112 0.124 Uiso 1 1 calc R . .
H17B H 0.4822 0.0767 0.5763 0.124 Uiso 1 1 calc R . .
H17C H 0.3962 0.0177 0.6008 0.124 Uiso 1 1 calc R . .
B3 B 0.11525(19) 0.13193(18) 0.30270(18) 0.0376(6) Uani 1 1 d . . .
H3 H 0.0582 0.1495 0.2575 0.045 Uiso 1 1 calc R . .
B4 B 0.2222(2) 0.19039(19) 0.27609(19) 0.0434(7) Uani 1 1 d . . .
H4 H 0.2217 0.2337 0.2159 0.052 Uiso 1 1 calc R . .
B5 B 0.2489(2) 0.24659(19) 0.38473(18) 0.0422(7) Uani 1 1 d . . .
H5 H 0.2570 0.3204 0.3795 0.051 Uiso 1 1 calc R . .
B6 B 0.1712(2) 0.10138(19) 0.48316(19) 0.0435(7) Uani 1 1 d . . .
H6 H 0.1531 0.0735 0.5494 0.052 Uiso 1 1 calc R . .
B7 B 0.1380(2) 0.04584(18) 0.38410(19) 0.0405(7) Uani 1 1 d . . .
H7 H 0.1000 -0.0185 0.3865 0.049 Uiso 1 1 calc R . .
B8 B 0.2195(2) 0.07245(19) 0.30075(19) 0.0436(7) Uani 1 1 d . . .
H8 H 0.2351 0.0235 0.2472 0.052 Uiso 1 1 calc R . .
B9 B 0.30540(19) 0.1460(2) 0.3514(2) 0.0455(7) Uani 1 1 d . . .
H9 H 0.3780 0.1468 0.3311 0.055 Uiso 1 1 calc R . .
B10 B 0.2734(2) 0.15991(19) 0.46530(19) 0.0425(7) Uani 1 1 d . . .
H10 H 0.3238 0.1688 0.5197 0.051 Uiso 1 1 calc R . .
B11 B 0.2560(2) 0.05356(19) 0.4141(2) 0.0459(7) Uani 1 1 d . . .
H11 H 0.2963 -0.0063 0.4334 0.055 Uiso 1 1 calc R . .
H4A H 0.182(2) 0.250(2) 0.314(2) 0.072(9) Uiso 1 1 d . . .

loop_
_atom_site_aniso_label
_atom_site_aniso_U_11
_atom_site_aniso_U_22
_atom_site_aniso_U_33
_atom_site_aniso_U_23
_atom_site_aniso_U_13
_atom_site_aniso_U_12
N1 0.0505(13) 0.0472(12) 0.0496(12) 0.0109(9) 0.0121(10) 0.0088(10)
C1 0.0389(13) 0.0378(12) 0.0373(12) -0.0030(9) -0.0054(10) -0.0014(10)
C2 0.0332(13) 0.0368(11) 0.0359(12) 0.0012(9) -0.0037(10) 0.0005(9)
C11 0.0557(17) 0.0560(16) 0.0449(15) -0.0115(12) -0.0013(13) 0.0042(13)
C12 0.0496(16) 0.0600(16) 0.0491(15) -0.0084(12) 0.0087(13) 0.0090(13)
C13 0.0363(13) 0.0519(14) 0.0404(13) 0.0031(11) 0.0039(11) 0.0027(10)
C14 0.0392(15) 0.0610(16) 0.0640(18) 0.0009(13) 0.0060(13) -0.0035(12)
C15 0.065(2) 0.110(3) 0.115(3) 0.001(3) -0.008(2) -0.011(2)
C16 0.133(4) 0.070(2) 0.089(3) 0.0183(19) 0.043(2) 0.049(2)
C17 0.117(3) 0.079(2) 0.0511(18) 0.0014(16) 0.0024(19) 0.013(2)
B3 0.0342(14) 0.0447(14) 0.0339(14) -0.0004(10) -0.0052(11) 0.0001(11)
B4 0.0407(16) 0.0517(16) 0.0377(14) 0.0009(12) -0.0008(12) -0.0041(12)
B5 0.0408(15) 0.0423(14) 0.0436(15) 0.0010(12) -0.0034(12) -0.0055(12)
B6 0.0469(17) 0.0451(15) 0.0386(15) 0.0070(11) -0.0062(12) -0.0021(12)
B7 0.0403(15) 0.0339(13) 0.0474(16) -0.0001(11) -0.0053(12) -0.0013(11)
B8 0.0371(15) 0.0491(16) 0.0445(15) -0.0109(12) -0.0007(13) 0.0033(12)
B9 0.0298(15) 0.0550(17) 0.0517(17) -0.0048(13) -0.0028(12) 0.0002(12)
B10 0.0369(15) 0.0485(15) 0.0422(15) 0.0012(12) -0.0119(12) 0.0015(12)
B11 0.0431(16) 0.0434(15) 0.0511(17) 0.0019(12) -0.0103(13) 0.0079(12)

loop_
_atom_type_symbol
_atom_type_description
_atom_type_scat_dispersion_real
_atom_type_scat_dispersion_imag
_atom_type_scat_source
C C 0.0033 0.0016 'International Tables Vol C Tables 4.2.6.8 and 6.1.1.4'
H H 0.0000 0.0000 'International Tables Vol C Tables 4.2.6.8 and 6.1.1.4'
B B 0.0013 0.0007 'International Tables Vol C Tables 4.2.6.8 and 6.1.1.4'
N N 0.0061 0.0033 'International Tables Vol C Tables 4.2.6.8 and 6.1.1.4'

loop_
_geom_angle_atom_site_label_1
_geom_angle_atom_site_label_2
_geom_angle_atom_site_label_3
_geom_angle
_geom_angle_site_symmetry_1
_geom_angle_site_symmetry_3
_geom_angle_publ_flag
C16 N1 C15 114.2(3) . . ?
C16 N1 C17 110.8(3) . . ?
C15 N1 C17 110.8(3) . . ?
C11 C1 C2 106.6(2) . . ?
C11 C1 B5 126.5(2) . . ?
C2 C1 B5 111.58(18) . . ?
C11 C1 B10 128.9(2) . . ?
C2 C1 B10 112.75(18) . . ?
B5 C1 B10 65.50(17) . . ?
C11 C1 B6 112.5(2) . . ?
C2 C1 B6 64.11(15) . . ?
B5 C1 B6 117.2(2) . . ?
B10 C1 B6 61.75(16) . . ?
C13 C2 C1 104.99(19) . . ?
C13 C2 B3 127.7(2) . . ?
C1 C2 B3 115.70(19) . . ?
C13 C2 B7 127.8(2) . . ?
C1 C2 B7 111.96(18) . . ?
B3 C2 B7 64.54(16) . . ?
C13 C2 B6 111.33(19) . . ?
C1 C2 B6 61.98(15) . . ?
B3 C2 B6 116.08(19) . . ?
B7 C2 B6 60.84(15) . . ?
C12 C11 C1 103.2(2) . . ?
C13 C12 C11 114.4(2) . . ?
C12 C13 C14 128.2(2) . . ?
C12 C13 C2 110.7(2) . . ?
C14 C13 C2 121.1(2) . . ?
C2 B3 B8 104.74(19) . . ?
C2 B3 B7 60.91(15) . . ?
B8 B3 B7 59.62(16) . . ?
C2 B3 B4 104.84(18) . . ?
B8 B3 B4 59.67(16) . . ?
B7 B3 B4 109.02(19) . . ?
B9 B4 B8 61.53(16) . . ?
B9 B4 B3 105.70(19) . . ?
B8 B4 B3 58.22(16) . . ?
B9 B4 B5 58.26(15) . . ?
B8 B4 B5 105.24(19) . . ?
B3 B4 B5 101.65(18) . . ?
C1 B5 B9 104.4(2) . . ?
C1 B5 B10 59.22(16) . . ?
B9 B5 B10 59.62(16) . . ?
C1 B5 B4 106.02(19) . . ?
B9 B5 B4 58.53(16) . . ?
B10 B5 B4 107.70(19) . . ?
C1 B6 C2 53.91(13) . . ?
C1 B6 B10 58.76(15) . . ?
C2 B6 B10 102.24(18) . . ?
C1 B6 B11 104.2(2) . . ?
C2 B6 B11 103.61(19) . . ?
B10 B6 B11 60.64(17) . . ?
C1 B6 B7 104.14(18) . . ?
C2 B6 B7 59.42(14) . . ?
B10 B6 B7 109.9(2) . . ?
B11 B6 B7 60.92(16) . . ?
C2 B7 B6 59.74(14) . . ?
C2 B7 B8 99.70(18) . . ?
B6 B7 B8 107.5(2) . . ?
C2 B7 B11 102.82(18) . . ?
B6 B7 B11 59.53(16) . . ?
B8 B7 B11 60.74(17) . . ?
C2 B7 B3 54.56(14) . . ?
B6 B7 B3 106.68(18) . . ?
B8 B7 B3 59.27(16) . . ?
B11 B7 B3 107.7(2) . . ?
B3 B8 B7 61.11(16) . . ?
B3 B8 B4 62.11(16) . . ?
B7 B8 B4 112.2(2) . . ?
B3 B8 B11 108.62(19) . . ?
B7 B8 B11 60.13(16) . . ?
B4 B8 B11 109.9(2) . . ?
B3 B8 B9 106.78(19) . . ?
B7 B8 B9 107.8(2) . . ?
B4 B8 B9 59.07(16) . . ?
B11 B8 B9 59.97(16) . . ?
B10 B9 B5 60.74(16) . . ?
B10 B9 B4 112.4(2) . . ?
B5 B9 B4 63.21(16) . . ?
B10 B9 B11 59.17(16) . . ?
B5 B9 B11 107.8(2) . . ?
B4 B9 B11 109.5(2) . . ?
B10 B9 B8 106.5(2) . . ?
B5 B9 B8 107.36(19) . . ?
B4 B9 B8 59.40(16) . . ?
B11 B9 B8 59.20(16) . . ?
C1 B10 B6 59.49(15) . . ?
C1 B10 B11 104.30(19) . . ?
B6 B10 B11 60.05(17) . . ?
C1 B10 B9 101.37(18) . . ?
B6 B10 B9 108.3(2) . . ?
B11 B10 B9 61.38(16) . . ?
C1 B10 B5 55.28(15) . . ?
B6 B10 B5 106.74(19) . . ?
B11 B10 B5 108.67(19) . . ?
B9 B10 B5 59.64(16) . . ?
B6 B11 B10 59.31(16) . . ?
B6 B11 B7 59.55(16) . . ?
B10 B11 B7 107.7(2) . . ?
B6 B11 B8 106.26(19) . . ?
B10 B11 B8 108.06(19) . . ?
B7 B11 B8 59.13(16) . . ?
B6 B11 B9 106.18(19) . . ?
B10 B11 B9 59.46(16) . . ?
B7 B11 B9 107.68(19) . . ?
B8 B11 B9 60.83(16) . . ?

loop_
_geom_bond_atom_site_label_1
_geom_bond_atom_site_label_2
_geom_bond_distance
_geom_bond_site_symmetry_2
_geom_bond_publ_flag
N1 C16 1.467(4) . ?
N1 C15 1.470(4) . ?
N1 C17 1.488(4) . ?
C1 C11 1.534(3) . ?
C1 C2 1.559(3) . ?
C1 B5 1.617(4) . ?
C1 B10 1.690(4) . ?
C1 B6 1.703(3) . ?
C2 C13 1.490(3) . ?
C2 B3 1.613(3) . ?
C2 B7 1.730(3) . ?
C2 B6 1.736(3) . ?
C11 C12 1.500(4) . ?
C12 C13 1.333(4) . ?
C13 C14 1.489(4) . ?
B3 B8 1.755(4) . ?
B3 B7 1.787(4) . ?
B3 B4 1.824(4) . ?
B4 B9 1.775(4) . ?
B4 B8 1.782(4) . ?
B4 B5 1.858(4) . ?
B5 B9 1.770(4) . ?
B5 B10 1.790(4) . ?
B6 B10 1.741(4) . ?
B6 B11 1.754(4) . ?
B6 B7 1.755(4) . ?
B7 B8 1.761(4) . ?
B7 B11 1.779(4) . ?
B8 B11 1.790(4) . ?
B8 B9 1.820(4) . ?
B9 B10 1.770(4) . ?
B9 B11 1.804(4) . ?
B10 B11 1.765(4) . ?
